data_4037447
loop_
_publ_author_name
'Champir\'e, Anthony'
'Vala, Christine'
'Laabid, Achraf'
'Benharref, Ahmed'
'Marchivie, Mathieu'
'Pl\'e, Karen'
'Routier, Sylvain'

_publ_section_title
;
 Controlled Dimroth Rearrangement in the Suzuki-Miyaura Cross Coupling of
 Triazolopyridopyrimidines.
;
_journal_issue 24
_journal_name_full 'The Journal of organic chemistry'
_journal_page_first 12506
_journal_page_last 12513
_journal_paper_doi 10.1021/acs.joc.6b02357
_journal_volume 81
_journal_year 2016
_chemical_absolute_configuration ad
_chemical_formula_moiety 'C15 H11 N5'
_chemical_formula_sum 'C15 H11 N5'
_chemical_formula_weight 261.29
_chemical_name_systematic 5-(m-tolyl)pyrido[2,3-e][1,2,4]triazolo[4,3-c]pyrimidine
_space_group_crystal_system orthorhombic
_space_group_IT_number 19
_space_group_name_Hall 'P 2ac 2ab'
_space_group_name_H-M_alt 'P 21 21 21'
_atom_sites_solution_hydrogens geom
_audit_creation_date 2016-01-26
_audit_creation_method
;
Olex2 1.2
(compiled Sep 16 2015 11:44:03 for OlexSys, GUI svn.r5103)
;
_cell_angle_alpha 90
_cell_angle_beta 90
_cell_angle_gamma 90
_cell_formula_units_Z 4
_cell_length_a 7.0355(18)
_cell_length_b 7.546(3)
_cell_length_c 22.720(11)
_cell_measurement_reflns_used 10172
_cell_measurement_temperature 150
_cell_measurement_theta_max 25.349
_cell_measurement_theta_min 3.587
_cell_volume 1206.2(8)
_computing_cell_refinement 'Dirax/lsq (Duisenberg & Schreurs, 1989-2000)'
_computing_data_collection 'Collect (Bruker AXS BV, 1997-2004)'
_computing_data_reduction 'EvalCCD (Duisenberg & Schreurs 1990-2000)'
_computing_molecular_graphics 'Olex2 (Dolomanov et al., 2009)'
_computing_publication_material 'Olex2 (Dolomanov et al., 2009)'
_computing_structure_refinement 'ShelXL (Sheldrick, 2015)'
_computing_structure_solution 'ShelXS (Sheldrick, 2008)'
_diffrn_ambient_temperature 150
_diffrn_detector 'CCD area detector'
_diffrn_measured_fraction_theta_full 0.992
_diffrn_measured_fraction_theta_max 0.992
_diffrn_measurement_device 'four-circle diffractometer'
_diffrn_measurement_device_type 'Brucker Kappa CCD'
_diffrn_measurement_method '\w and \f scans'
_diffrn_radiation_monochromator graphite
_diffrn_radiation_type MoK\a
_diffrn_radiation_wavelength 0.71073
_diffrn_reflns_av_R_equivalents 0.0456
_diffrn_reflns_av_unetI/netI 0.0301
_diffrn_reflns_Laue_measured_fraction_full 0.992
_diffrn_reflns_Laue_measured_fraction_max 0.992
_diffrn_reflns_limit_h_max 8
_diffrn_reflns_limit_h_min -8
_diffrn_reflns_limit_k_max 9
_diffrn_reflns_limit_k_min -9
_diffrn_reflns_limit_l_max 27
_diffrn_reflns_limit_l_min -27
_diffrn_reflns_number 18169
_diffrn_reflns_point_group_measured_fraction_full 0.995
_diffrn_reflns_point_group_measured_fraction_max 0.995
_diffrn_reflns_theta_full 25.242
_diffrn_reflns_theta_max 25.349
_diffrn_reflns_theta_min 3.587
_diffrn_source 'sealed X-ray tube'
_diffrn_source_target Mo
_diffrn_source_type 'sealed X-ray tube'
_exptl_absorpt_coefficient_mu 0.092
_exptl_absorpt_correction_T_max 0.7455
_exptl_absorpt_correction_T_min 0.6711
_exptl_absorpt_correction_type multi-scan
_exptl_absorpt_process_details
;
SADABS-2008/1 (Bruker,2008) was used for absorption correction.
wR2(int) was 0.0676 before and 0.0633 after correction.
The Ratio of minimum to maximum transmission is 0.9002.
The \l/2 correction factor is 0.0015.
;
_exptl_crystal_colour colourless
_exptl_crystal_colour_primary colourless
_exptl_crystal_density_diffrn 1.439
_exptl_crystal_description needle
_exptl_crystal_F_000 544
_exptl_crystal_size_max 0.38
_exptl_crystal_size_mid 0.07
_exptl_crystal_size_min 0.07
_refine_diff_density_max 0.219
_refine_diff_density_min -0.202
_refine_diff_density_rms 0.043
_refine_ls_abs_structure_details
;
 Flack x determined using 711 quotients [(I+)-(I-)]/[(I+)+(I-)]
 (Parsons and Flack (2004), Acta Cryst. A60, s61).
;
_refine_ls_abs_structure_Flack -0.3(8)
_refine_ls_extinction_method none
_refine_ls_goodness_of_fit_ref 1.050
_refine_ls_hydrogen_treatment constr
_refine_ls_matrix_type full
_refine_ls_number_parameters 182
_refine_ls_number_reflns 2202
_refine_ls_number_restraints 0
_refine_ls_restrained_S_all 1.050
_refine_ls_R_factor_all 0.0490
_refine_ls_R_factor_gt 0.0380
_refine_ls_shift/su_max 0.001
_refine_ls_shift/su_mean 0.000
_refine_ls_structure_factor_coef Fsqd
_refine_ls_weighting_details 'w=1/[\s^2^(Fo^2^)+(0.0498P)^2^+0.2238P] where P=(Fo^2^+2Fc^2^)/3'
_refine_ls_weighting_scheme calc
_refine_ls_wR_factor_gt 0.0855
_refine_ls_wR_factor_ref 0.0899
_reflns_Friedel_coverage 0.686
_reflns_Friedel_fraction_full 0.999
_reflns_Friedel_fraction_max 0.999
_reflns_number_gt 1901
_reflns_number_total 2202
_reflns_threshold_expression 'I > 2\s(I)'
_cod_data_source_file jo6b02357_si_002.cif
_cod_data_source_block compound6
_cod_database_code 4037447
_shelxl_version_number 2013-4
_shelx_space_group_comment
;
The symmetry employed for this shelxl refinement is uniquely defined
by the following loop, which should always be used as a source of
symmetry information in preference to the above space-group names.
They are only intended as comments.
;
_olex2_refinement_description
;
1. Fixed Uiso
 At 1.2 times of:
  All C(H) groups
 At 1.5 times of:
  All C(H,H,H) groups
2.a Aromatic/amide H refined with riding coordinates:
 C2'(H2'), C3(H3), C4'(H4'), C5'(H5'), C6'(H6'), C7(H7), C8(H8), C9(H9)
2.b Idealised Me refined as rotating group:
 C7'(H7'A,H7'B,H7'C)
;
_olex2_submission_special_instructions 'No special instructions were received'

loop_
_space_group_symop_operation_xyz
'x, y, z'
'-x+1/2, -y, z+1/2'
'x+1/2, -y+1/2, -z'
'-x, y+1/2, -z+1/2'

loop_
_atom_site_label
_atom_site_type_symbol
_atom_site_fract_x
_atom_site_fract_y
_atom_site_fract_z
_atom_site_U_iso_or_equiv
_atom_site_adp_type
_atom_site_occupancy
_atom_site_site_symmetry_order
_atom_site_calc_flag
_atom_site_refinement_flags_posn
N1 N 0.4490(3) -0.1611(3) 0.10164(10) 0.0326(6) Uani 1 1 d .
N2 N 0.4000(3) -0.2302(3) 0.04661(11) 0.0358(6) Uani 1 1 d .
N4 N 0.5160(3) 0.0367(3) 0.03228(9) 0.0225(5) Uani 1 1 d .
N6 N 0.6200(3) 0.3283(3) 0.04537(9) 0.0216(5) Uani 1 1 d .
N10 N 0.5672(3) 0.1088(3) 0.19043(9) 0.0312(6) Uani 1 1 d .
C1' C 0.5826(3) 0.2297(3) -0.05410(10) 0.0210(5) Uani 1 1 d .
C2' C 0.5342(3) 0.3977(3) -0.07562(11) 0.0230(6) Uani 1 1 d .
H2' H 0.4979 0.4881 -0.0488 0.028 Uiso 1 1 calc R
C3 C 0.4398(4) -0.1122(3) 0.00687(12) 0.0291(6) Uani 1 1 d .
H3 H 0.4190 -0.1270 -0.0342 0.035 Uiso 1 1 calc R
C3' C 0.5381(4) 0.4343(3) -0.13517(11) 0.0255(6) Uani 1 1 d .
C4' C 0.5921(4) 0.3001(3) -0.17362(11) 0.0281(6) Uani 1 1 d .
H4' H 0.5925 0.3222 -0.2148 0.034 Uiso 1 1 calc R
C5 C 0.5750(3) 0.2020(3) 0.00984(11) 0.0210(6) Uani 1 1 d .
C5' C 0.6449(4) 0.1358(3) -0.15308(12) 0.0287(6) Uani 1 1 d .
H5' H 0.6837 0.0468 -0.1801 0.034 Uiso 1 1 calc R
C6' C 0.6421(4) 0.0987(3) -0.09324(11) 0.0252(6) Uani 1 1 d .
H6' H 0.6802 -0.0144 -0.0792 0.030 Uiso 1 1 calc R
C6A C 0.6141(3) 0.3021(3) 0.10598(11) 0.0231(6) Uani 1 1 d .
C7 C 0.6543(4) 0.4434(4) 0.14326(12) 0.0286(6) Uani 1 1 d .
H7 H 0.6836 0.5570 0.1277 0.034 Uiso 1 1 calc R
C7' C 0.4873(4) 0.6160(4) -0.15814(12) 0.0350(7) Uani 1 1 d .
H7'A H 0.3488 0.6304 -0.1578 0.052 Uiso 1 1 calc GR
H7'B H 0.5347 0.6289 -0.1985 0.052 Uiso 1 1 calc GR
H7'C H 0.5454 0.7066 -0.1330 0.052 Uiso 1 1 calc GR
C8 C 0.6507(4) 0.4153(4) 0.20297(12) 0.0334(7) Uani 1 1 d .
H8 H 0.6772 0.5096 0.2294 0.040 Uiso 1 1 calc R
C9 C 0.6079(4) 0.2479(4) 0.22415(12) 0.0347(7) Uani 1 1 d .
H9 H 0.6076 0.2312 0.2656 0.042 Uiso 1 1 calc R
C10A C 0.5696(3) 0.1384(3) 0.13168(11) 0.0244(6) Uani 1 1 d .
C10B C 0.5157(3) -0.0014(3) 0.09215(11) 0.0245(6) Uani 1 1 d .

loop_
_atom_site_aniso_label
_atom_site_aniso_U_11
_atom_site_aniso_U_22
_atom_site_aniso_U_33
_atom_site_aniso_U_23
_atom_site_aniso_U_13
_atom_site_aniso_U_12
N1 0.0308(13) 0.0281(12) 0.0388(14) 0.0110(10) 0.0046(11) 0.0011(10)
N2 0.0354(14) 0.0249(12) 0.0471(14) 0.0066(11) 0.0014(11) -0.0024(10)
N4 0.0192(10) 0.0201(10) 0.0281(12) 0.0046(9) 0.0002(9) 0.0019(9)
N6 0.0196(10) 0.0212(10) 0.0239(12) 0.0026(9) 0.0000(9) 0.0014(9)
N10 0.0223(12) 0.0446(14) 0.0266(13) 0.0066(11) 0.0041(10) 0.0029(11)
C1' 0.0118(12) 0.0226(12) 0.0286(14) 0.0041(11) -0.0024(10) -0.0031(10)
C2' 0.0179(12) 0.0212(12) 0.0300(14) 0.0017(10) -0.0022(10) -0.0045(10)
C3 0.0317(14) 0.0195(12) 0.0361(16) 0.0038(12) -0.0030(12) -0.0034(11)
C3' 0.0193(13) 0.0278(13) 0.0295(14) 0.0084(11) -0.0043(11) -0.0069(11)
C4' 0.0236(14) 0.0377(16) 0.0230(14) 0.0030(12) -0.0007(11) -0.0073(13)
C5 0.0120(12) 0.0194(12) 0.0317(14) 0.0067(11) 0.0002(10) 0.0006(11)
C5' 0.0215(13) 0.0315(15) 0.0333(17) -0.0035(13) 0.0023(11) -0.0034(12)
C6' 0.0188(13) 0.0234(13) 0.0335(15) 0.0015(12) -0.0008(11) -0.0018(11)
C6A 0.0144(12) 0.0287(13) 0.0264(14) 0.0026(11) 0.0021(10) 0.0038(11)
C7 0.0201(13) 0.0307(14) 0.0350(16) -0.0012(12) 0.0005(11) 0.0032(11)
C7' 0.0342(16) 0.0367(15) 0.0341(16) 0.0117(13) -0.0034(13) -0.0049(13)
C8 0.0226(14) 0.0488(18) 0.0287(16) -0.0084(14) -0.0003(12) 0.0034(13)
C9 0.0262(15) 0.0525(18) 0.0254(14) 0.0043(14) 0.0019(12) 0.0022(14)
C10A 0.0155(12) 0.0304(14) 0.0272(15) 0.0061(11) 0.0032(10) 0.0041(11)
C10B 0.0183(12) 0.0252(12) 0.0299(14) 0.0085(12) 0.0047(10) 0.0046(11)

loop_
_atom_type_symbol
_atom_type_description
_atom_type_scat_dispersion_real
_atom_type_scat_dispersion_imag
_atom_type_scat_source
C C 0.0033 0.0016 'International Tables Vol C Tables 4.2.6.8 and 6.1.1.4'
H H 0.0000 0.0000 'International Tables Vol C Tables 4.2.6.8 and 6.1.1.4'
N N 0.0061 0.0033 'International Tables Vol C Tables 4.2.6.8 and 6.1.1.4'

loop_
_geom_angle_atom_site_label_1
_geom_angle_atom_site_label_2
_geom_angle_atom_site_label_3
_geom_angle
C10B N1 N2 106.5(2)
C3 N2 N1 108.3(2)
C3 N4 C5 133.4(2)
C3 N4 C10B 104.0(2)
C10B N4 C5 122.5(2)
C5 N6 C6A 120.5(2)
C9 N10 C10A 115.8(2)
C2' C1' C5 117.7(2)
C6' C1' C2' 119.5(2)
C6' C1' C5 122.7(2)
C1' C2' H2' 119.4
C3' C2' C1' 121.2(2)
C3' C2' H2' 119.4
N2 C3 N4 110.7(2)
N2 C3 H3 124.7
N4 C3 H3 124.7
C2' C3' C4' 118.4(2)
C2' C3' C7' 121.0(2)
C4' C3' C7' 120.6(2)
C3' C4' H4' 119.4
C5' C4' C3' 121.1(2)
C5' C4' H4' 119.4
N4 C5 C1' 119.7(2)
N6 C5 N4 120.0(2)
N6 C5 C1' 120.4(2)
C4' C5' H5' 119.7
C4' C5' C6' 120.7(2)
C6' C5' H5' 119.7
C1' C6' H6' 120.5
C5' C6' C1' 119.1(2)
C5' C6' H6' 120.5
N6 C6A C10A 123.0(2)
C7 C6A N6 119.2(2)
C7 C6A C10A 117.9(2)
C6A C7 H7 120.7
C8 C7 C6A 118.7(3)
C8 C7 H7 120.7
C3' C7' H7'A 109.5
C3' C7' H7'B 109.5
C3' C7' H7'C 109.5
H7'A C7' H7'B 109.5
H7'A C7' H7'C 109.5
H7'B C7' H7'C 109.5
C7 C8 H8 120.4
C7 C8 C9 119.2(3)
C9 C8 H8 120.4
N10 C9 C8 124.5(3)
N10 C9 H9 117.8
C8 C9 H9 117.8
N10 C10A C6A 124.0(2)
N10 C10A C10B 119.5(2)
C6A C10A C10B 116.5(2)
N1 C10B N4 110.6(2)
N1 C10B C10A 131.8(2)
N4 C10B C10A 117.4(2)

loop_
_geom_bond_atom_site_label_1
_geom_bond_atom_site_label_2
_geom_bond_distance
N1 N2 1.397(3)
N1 C10B 1.312(3)
N2 C3 1.299(3)
N4 C3 1.373(3)
N4 C5 1.410(3)
N4 C10B 1.390(3)
N6 C5 1.288(3)
N6 C6A 1.392(3)
N10 C9 1.331(4)
N10 C10A 1.354(3)
C1' C2' 1.401(3)
C1' C5 1.469(3)
C1' C6' 1.394(3)
C2' H2' 0.9500
C2' C3' 1.381(4)
C3 H3 0.9500
C3' C4' 1.391(4)
C3' C7' 1.510(4)
C4' H4' 0.9500
C4' C5' 1.376(4)
C5' H5' 0.9500
C5' C6' 1.388(4)
C6' H6' 0.9500
C6A C7 1.391(4)
C6A C10A 1.402(3)
C7 H7 0.9500
C7 C8 1.373(4)
C7' H7'A 0.9800
C7' H7'B 0.9800
C7' H7'C 0.9800
C8 H8 0.9500
C8 C9 1.385(4)
C9 H9 0.9500
C10A C10B 1.436(4)

loop_
_geom_torsion_atom_site_label_1
_geom_torsion_atom_site_label_2
_geom_torsion_atom_site_label_3
_geom_torsion_atom_site_label_4
_geom_torsion
N1 N2 C3 N4 0.3(3)
N2 N1 C10B N4 -1.1(3)
N2 N1 C10B C10A 172.8(2)
N6 C6A C7 C8 -179.1(2)
N6 C6A C10A N10 178.4(2)
N6 C6A C10A C10B -4.4(3)
N10 C10A C10B N1 4.9(4)
N10 C10A C10B N4 178.5(2)
C1' C2' C3' C4' -0.2(3)
C1' C2' C3' C7' -179.5(2)
C2' C1' C5 N4 144.3(2)
C2' C1' C5 N6 -35.0(3)
C2' C1' C6' C5' -2.5(3)
C2' C3' C4' C5' -1.6(4)
C3 N4 C5 N6 171.1(2)
C3 N4 C5 C1' -8.2(4)
C3 N4 C10B N1 1.3(3)
C3 N4 C10B C10A -173.6(2)
C3' C4' C5' C6' 1.3(4)
C4' C5' C6' C1' 0.8(4)
C5 N4 C3 N2 -177.0(2)
C5 N4 C10B N1 177.9(2)
C5 N4 C10B C10A 3.0(3)
C5 N6 C6A C7 -176.8(2)
C5 N6 C6A C10A 3.3(3)
C5 C1' C2' C3' 179.9(2)
C5 C1' C6' C5' 179.9(2)
C6' C1' C2' C3' 2.2(3)
C6' C1' C5 N4 -38.0(3)
C6' C1' C5 N6 142.7(2)
C6A N6 C5 N4 1.1(3)
C6A N6 C5 C1' -179.6(2)
C6A C7 C8 C9 0.2(4)
C6A C10A C10B N1 -172.4(2)
C6A C10A C10B N4 1.2(3)
C7 C6A C10A N10 -1.4(4)
C7 C6A C10A C10B 175.7(2)
C7 C8 C9 N10 -0.7(4)
C7' C3' C4' C5' 177.8(2)
C9 N10 C10A C6A 0.9(3)
C9 N10 C10A C10B -176.1(2)
C10A N10 C9 C8 0.1(4)
C10A C6A C7 C8 0.8(4)
C10B N1 N2 C3 0.5(3)
C10B N4 C3 N2 -1.0(3)
C10B N4 C5 N6 -4.4(3)
C10B N4 C5 C1' 176.3(2)
